data_2206592
loop_
_publ_author_name
'Deng, Qian-Jun'
'Liu, Zhuang-Tian'
'Zeng, Ming-Hua'

_publ_section_title
;
 Bis(imidazolium)
 diaquabis(pyridine-2,5-dicarboxylato-\k^2^<i>N</i>,<i>O</i>)cobaltate(II)
 tetrahydrate
;
_journal_coeditor_code WW6403
_journal_issue 8
_journal_name_full 'Acta Crystallographica Section E'
_journal_page_first m1514
_journal_page_last m1516
_journal_paper_doi 10.1107/S1600536805021380
_journal_volume 61
_journal_year 2005
_chemical_formula_iupac '(C3 H5 N2)2 [Co (C7 H3 N O4)2 (H2 O)2], 4H2 O'
_chemical_formula_moiety '2C3 H5 N2 +, C14 H10 Co N2 O10 2-, 4H2 O'
_chemical_formula_sum 'C20 H28 Co N6 O14'
_chemical_formula_weight 635.41
_chemical_name_systematic
;
Bis(imidazolium) diaquabis(pyridine-2,5-dicarboxylato-\k^2^N,O)cobaltate(II)
tetrahydrate
;
_space_group_IT_number 2
_symmetry_cell_setting triclinic
_symmetry_space_group_name_Hall '-P 1'
_symmetry_space_group_name_H-M 'P -1'
_atom_sites_solution_hydrogens geom
_atom_sites_solution_primary direct
_atom_sites_solution_secondary difmap
_cell_angle_alpha 97.70(3)
_cell_angle_beta 116.80(3)
_cell_angle_gamma 93.26(3)
_cell_formula_units_Z 1
_cell_length_a 8.844(5)
_cell_length_b 9.062(4)
_cell_length_c 9.635(4)
_cell_measurement_reflns_used 25
_cell_measurement_temperature 293(2)
_cell_measurement_theta_max 7
_cell_measurement_theta_min 2
_cell_volume 677.0(6)
_computing_cell_refinement 'R3m Software'
_computing_data_collection 'R3m Software (Siemens, 1990)'
_computing_data_reduction 'R3m Software'
_computing_molecular_graphics SHELXTL
_computing_publication_material SHELXTL
_computing_structure_refinement SHELXTL
_computing_structure_solution 'SHELXTL (Bruker, 1999)'
_diffrn_ambient_temperature 293(2)
_diffrn_measured_fraction_theta_full 0.999
_diffrn_measured_fraction_theta_max 0.999
_diffrn_measurement_device_type 'Siemens R3m'
_diffrn_measurement_method \w
_diffrn_radiation_monochromator graphite
_diffrn_radiation_source 'fine-focus sealed tube'
_diffrn_radiation_type MoK\a
_diffrn_radiation_wavelength 0.71073
_diffrn_reflns_av_R_equivalents 0.0416
_diffrn_reflns_av_sigmaI/netI 0.0301
_diffrn_reflns_limit_h_max 11
_diffrn_reflns_limit_h_min 0
_diffrn_reflns_limit_k_max 11
_diffrn_reflns_limit_k_min -11
_diffrn_reflns_limit_l_max 10
_diffrn_reflns_limit_l_min -12
_diffrn_reflns_number 3153
_diffrn_reflns_theta_full 27.00
_diffrn_reflns_theta_max 27.00
_diffrn_reflns_theta_min 2.29
_diffrn_standards_decay_% 0
_diffrn_standards_interval_count 200
_diffrn_standards_number 2
_exptl_absorpt_coefficient_mu 0.713
_exptl_absorpt_correction_T_max 0.8198
_exptl_absorpt_correction_T_min 0.7213
_exptl_absorpt_correction_type psi-scan
_exptl_absorpt_process_details '(North <i>et al.</i>, 1968)'
_exptl_crystal_colour red
_exptl_crystal_density_diffrn 1.559
_exptl_crystal_density_method 'not measured'
_exptl_crystal_description block
_exptl_crystal_F_000 329
_exptl_crystal_size_max 0.49
_exptl_crystal_size_mid 0.38
_exptl_crystal_size_min 0.29
_refine_diff_density_max 0.474
_refine_diff_density_min -0.510
_refine_ls_extinction_method none
_refine_ls_goodness_of_fit_ref 1.049
_refine_ls_hydrogen_treatment mixed
_refine_ls_matrix_type full
_refine_ls_number_parameters 205
_refine_ls_number_reflns 2959
_refine_ls_number_restraints 0
_refine_ls_restrained_S_all 1.049
_refine_ls_R_factor_all 0.0630
_refine_ls_R_factor_gt 0.0526
_refine_ls_shift/su_max 0.000
_refine_ls_shift/su_mean 0.000
_refine_ls_structure_factor_coef Fsqd
_refine_ls_weighting_details 'calc w = 1/[\s^2^(Fo^2^)+(0.0964P)^2^+0.3143P] where P = (Fo^2^+2Fc^2^)/3'
_refine_ls_weighting_scheme calc
_refine_ls_wR_factor_gt 0.1393
_refine_ls_wR_factor_ref 0.1486
_reflns_number_gt 2532
_reflns_number_total 2959
_reflns_threshold_expression I>2\s(I)
_cod_data_source_file ww6403.cif
_cod_data_source_block I
_cod_database_code 2206592
_cod_database_fobs_code 2206592

loop_
_symmetry_equiv_pos_as_xyz
'x, y, z'
'-x, -y, -z'

loop_
_atom_site_label
_atom_site_fract_x
_atom_site_fract_y
_atom_site_fract_z
_atom_site_U_iso_or_equiv
_atom_site_adp_type
_atom_site_calc_flag
_atom_site_refinement_flags
_atom_site_occupancy
_atom_site_type_symbol
Co1 0.0000 1.0000 0.0000 0.02994(19) Uani d S 1 Co
C1 0.2736(3) 0.8200(3) 0.0206(3) 0.0299(5) Uani d . 1 C
C2 0.4307(3) 0.7754(3) 0.0503(3) 0.0329(6) Uani d . 1 C
H2A 0.4375 0.6804 0.0049 0.039 Uiso calc R 1 H
C3 0.5788(3) 0.8748(3) 0.1494(3) 0.0321(6) Uani d . 1 C
H3B 0.6856 0.8467 0.1710 0.038 Uiso calc R 1 H
C4 0.5652(3) 1.0167(3) 0.2156(3) 0.0294(5) Uani d . 1 C
C5 0.4020(3) 1.0539(3) 0.1756(3) 0.0311(5) Uani d . 1 C
H5A 0.3920 1.1494 0.2172 0.037 Uiso calc R 1 H
C6 0.1052(3) 0.7173(3) -0.0814(3) 0.0327(6) Uani d . 1 C
C7 0.7189(3) 1.1315(3) 0.3274(3) 0.0319(6) Uani d . 1 C
C8 0.7564(5) 0.5958(4) 0.3782(5) 0.0538(8) Uani d . 1 C
H8A 0.8088 0.5334 0.3334 0.065 Uiso calc R 1 H
C9 0.5654(4) 0.6883(5) 0.4383(5) 0.0542(9) Uani d . 1 C
H9A 0.4629 0.7005 0.4409 0.065 Uiso calc R 1 H
C10 0.7137(5) 0.7796(4) 0.5225(4) 0.0519(8) Uani d . 1 C
H10A 0.7332 0.8666 0.5947 0.062 Uiso calc R 1 H
N1 0.2578(3) 0.9595(2) 0.0800(3) 0.0301(5) Uani d . 1 N
N2 0.8303(3) 0.7213(3) 0.4826(3) 0.0468(6) Uani d . 1 N
H2B 0.9351 0.7598 0.5194 0.056 Uiso calc R 1 H
N3 0.5929(4) 0.5746(3) 0.3483(4) 0.0511(7) Uani d . 1 N
H3A 0.5177 0.5013 0.2831 0.061 Uiso calc R 1 H
O1 -0.0304(2) 0.7744(2) -0.1042(2) 0.0361(4) Uani d . 1 O
O2 0.1123(3) 0.5860(2) -0.1318(3) 0.0467(5) Uani d . 1 O
O3 0.8647(3) 1.0970(3) 0.3553(3) 0.0483(6) Uani d . 1 O
O4 0.6911(3) 1.2515(2) 0.3855(3) 0.0505(6) Uani d . 1 O
O1W 0.0070(3) 0.9328(3) 0.2012(3) 0.0440(5) Uani d . 1 O
H1A -0.040(6) 0.967(5) 0.236(6) 0.066 Uiso d . 1 H
H1B 0.024(6) 0.843(5) 0.219(5) 0.066 Uiso d . 1 H
O2W 0.1152(4) 0.6748(3) 0.2941(4) 0.0704(9) Uani d . 1 O
H2C 0.174(8) 0.686(6) 0.408(8) 0.106 Uiso d . 1 H
H2D 0.056(8) 0.592(7) 0.256(7) 0.106 Uiso d . 1 H
O3W 0.3018(3) 0.4042(3) 0.0960(4) 0.0625(8) Uani d . 1 O
H3C 0.217(7) 0.357(6) 0.113(6) 0.094 Uiso d . 1 H
H3D 0.249(8) 0.457(7) 0.046(7) 0.094 Uiso d . 1 H

loop_
_atom_site_aniso_label
_atom_site_aniso_U_11
_atom_site_aniso_U_22
_atom_site_aniso_U_33
_atom_site_aniso_U_12
_atom_site_aniso_U_13
_atom_site_aniso_U_23
Co1 0.0192(3) 0.0279(3) 0.0373(3) 0.00073(18) 0.0101(2) 0.0008(2)
C1 0.0253(12) 0.0270(12) 0.0334(13) 0.0003(10) 0.0111(10) 0.0030(10)
C2 0.0304(13) 0.0254(12) 0.0405(14) 0.0031(10) 0.0156(11) 0.0018(11)
C3 0.0225(12) 0.0319(13) 0.0382(14) 0.0050(10) 0.0110(11) 0.0055(11)
C4 0.0232(12) 0.0301(13) 0.0298(12) -0.0016(10) 0.0091(10) 0.0033(10)
C5 0.0243(12) 0.0299(13) 0.0359(13) 0.0027(10) 0.0124(11) 0.0017(10)
C6 0.0250(12) 0.0302(13) 0.0375(14) -0.0015(10) 0.0121(11) 0.0001(10)
C7 0.0239(12) 0.0336(13) 0.0313(13) 0.0001(10) 0.0088(10) 0.0001(10)
C8 0.0488(19) 0.0443(18) 0.068(2) 0.0032(15) 0.0283(18) 0.0060(16)
C9 0.0345(16) 0.069(2) 0.059(2) -0.0002(15) 0.0244(16) 0.0055(17)
C10 0.0453(18) 0.060(2) 0.0442(17) -0.0022(15) 0.0208(15) -0.0060(15)
N1 0.0216(10) 0.0290(11) 0.0363(12) 0.0003(8) 0.0121(9) 0.0006(9)
N2 0.0275(12) 0.0552(16) 0.0487(15) -0.0038(11) 0.0123(11) 0.0047(12)
N3 0.0407(15) 0.0438(15) 0.0585(17) -0.0124(12) 0.0182(13) 0.0011(13)
O1 0.0257(9) 0.0298(10) 0.0448(11) -0.0002(7) 0.0120(8) -0.0008(8)
O2 0.0367(11) 0.0292(10) 0.0606(14) -0.0018(8) 0.0155(10) -0.0067(9)
O3 0.0226(10) 0.0519(13) 0.0556(13) -0.0013(9) 0.0116(9) -0.0110(10)
O4 0.0333(11) 0.0390(12) 0.0576(14) 0.0005(9) 0.0090(10) -0.0145(10)
O1W 0.0491(13) 0.0413(12) 0.0522(13) 0.0137(10) 0.0313(11) 0.0100(10)
O2W 0.076(2) 0.0375(13) 0.0620(17) -0.0051(13) 0.0043(15) 0.0035(12)
O3W 0.0326(12) 0.0490(15) 0.090(2) -0.0026(10) 0.0138(13) 0.0197(14)

loop_
_atom_type_symbol
_atom_type_description
_atom_type_scat_dispersion_real
_atom_type_scat_dispersion_imag
_atom_type_scat_source
C C 0.0033 0.0016 'International Tables Vol C Tables 4.2.6.8 and 6.1.1.4'
H H 0.0000 0.0000 'International Tables Vol C Tables 4.2.6.8 and 6.1.1.4'
N N 0.0061 0.0033 'International Tables Vol C Tables 4.2.6.8 and 6.1.1.4'
O O 0.0106 0.0060 'International Tables Vol C Tables 4.2.6.8 and 6.1.1.4'
Co Co 0.3494 0.9721 'International Tables Vol C Tables 4.2.6.8 and 6.1.1.4'

loop_
_geom_angle_atom_site_label_1
_geom_angle_atom_site_label_2
_geom_angle_atom_site_label_3
_geom_angle_site_symmetry_1
_geom_angle_site_symmetry_3
_geom_angle
_geom_angle_publ_flag
O1W Co1 O1 . 2_575 89.90(9) yes
O1W Co1 O1 . . 90.10(9) yes
O1W Co1 N1 2_575 . 91.08(10) yes
O1W Co1 N1 . . 88.92(10) yes
O1W Co1 N1 . 2_575 91.07(10) yes
O1 Co1 N1 2_575 . 101.77(9) yes
O1 Co1 N1 . . 78.23(9) yes
N1 C1 C2 . . 122.3(2) ?
N1 C1 C6 . . 114.9(2) ?
C2 C1 C6 . . 122.9(2) ?
C1 C2 C3 . . 119.1(2) ?
C1 C2 H2A . . 120.4 ?
C3 C2 H2A . . 120.4 ?
C4 C3 C2 . . 119.4(2) ?
C4 C3 H3B . . 120.3 ?
C2 C3 H3B . . 120.3 ?
C5 C4 C3 . . 117.8(2) ?
C5 C4 C7 . . 119.0(2) ?
C3 C4 C7 . . 123.3(2) ?
N1 C5 C4 . . 123.6(2) ?
N1 C5 H5A . . 118.2 ?
C4 C5 H5A . . 118.2 ?
O2 C6 O1 . . 125.9(2) ?
O2 C6 C1 . . 117.7(2) ?
O1 C6 C1 . . 116.4(2) ?
O4 C7 O3 . . 125.1(3) ?
O4 C7 C4 . . 117.4(2) ?
O3 C7 C4 . . 117.4(2) ?
N2 C8 N3 . . 107.8(3) ?
N2 C8 H8A . . 126.1 ?
N3 C8 H8A . . 126.1 ?
C10 C9 N3 . . 107.2(3) ?
C10 C9 H9A . . 126.4 ?
N3 C9 H9A . . 126.4 ?
C9 C10 N2 . . 107.3(3) ?
C9 C10 H10A . . 126.3 ?
N2 C10 H10A . . 126.3 ?
C5 N1 C1 . . 117.8(2) ?
C5 N1 Co1 . . 128.65(18) ?
C1 N1 Co1 . . 113.50(17) ?
C8 N2 C10 . . 109.0(3) ?
C8 N2 H2B . . 125.5 ?
C10 N2 H2B . . 125.5 ?
C8 N3 C9 . . 108.7(3) ?
C8 N3 H3A . . 125.7 ?
C9 N3 H3A . . 125.7 ?
C6 O1 Co1 . . 116.87(17) ?
Co1 O1W H1A . . 120(4) ?
Co1 O1W H1B . . 122(3) ?
H1A O1W H1B . . 113(5) ?
H2C O2W H2D . . 109(5) ?
H3C O3W H3D . . 97(5) ?

loop_
_geom_bond_atom_site_label_1
_geom_bond_atom_site_label_2
_geom_bond_distance
_geom_bond_publ_flag
Co1 O1W 2.085(2) yes
Co1 O1 2.098(2) yes
Co1 N1 2.124(2) yes
C1 N1 1.358(3) ?
C1 C2 1.383(4) ?
C1 C6 1.526(4) ?
C2 C3 1.395(4) ?
C2 H2A 0.9300 ?
C3 C4 1.393(4) ?
C3 H3B 0.9300 ?
C4 C5 1.390(4) ?
C4 C7 1.520(4) ?
C5 N1 1.347(3) ?
C5 H5A 0.9300 ?
C6 O2 1.240(3) ?
C6 O1 1.272(3) ?
C7 O4 1.245(3) ?
C7 O3 1.260(3) ?
C8 N2 1.322(5) ?
C8 N3 1.338(5) ?
C8 H8A 0.9300 ?
C9 C10 1.342(5) ?
C9 N3 1.361(5) ?
C9 H9A 0.9300 ?
C10 N2 1.362(4) ?
C10 H10A 0.9300 ?
N2 H2B 0.8600 ?
N3 H3A 0.8600 ?
O1W H1A 0.70(5) ?
O1W H1B 0.86(5) ?
O2W H2C 0.97(6) ?
O2W H2D 0.82(7) ?
O3W H3C 0.93(6) ?
O3W H3D 0.75(6) ?

loop_
_geom_hbond_atom_site_label_D
_geom_hbond_atom_site_label_H
_geom_hbond_atom_site_label_A
_geom_hbond_site_symmetry_A
_geom_hbond_distance_DH
_geom_hbond_distance_HA
_geom_hbond_distance_DA
_geom_hbond_angle_DHA
_geom_hbond_publ_flag
O1W H1A O3 1_455 0.70(5) 2.01(5) 2.703(3) 169(5) yes
O1W H1B O2W . 0.86(5) 1.85(5) 2.688(4) 166(4) yes
O2W H2C O4 2_676 0.97(6) 1.78(7) 2.731(4) 165(5) yes
O2W H2D O2 2_565 0.82(7) 1.96(7) 2.777(4) 169(6) yes
O3W H3C O1 2_565 0.93(6) 1.94(6) 2.855(4) 167(5) yes
O3W H3D O2 . 0.75(6) 2.14(6) 2.882(4) 168(6) yes
N2 H2B O3 2_776 0.86 1.92 2.726(4) 157 yes
N3 H3A O3W . 0.86 1.99 2.797(4) 156 yes

loop_
_geom_torsion_atom_site_label_1
_geom_torsion_atom_site_label_2
_geom_torsion_atom_site_label_3
_geom_torsion_atom_site_label_4
_geom_torsion_site_symmetry_1
_geom_torsion
N1 C1 C2 C3 . 2.4(4)
C6 C1 C2 C3 . -177.9(3)
C1 C2 C3 C4 . -0.2(4)
C2 C3 C4 C5 . -1.7(4)
C2 C3 C4 C7 . 178.7(2)
C3 C4 C5 N1 . 1.6(4)
C7 C4 C5 N1 . -178.7(2)
N1 C1 C6 O2 . -176.2(3)
C2 C1 C6 O2 . 4.1(4)
N1 C1 C6 O1 . 2.4(4)
C2 C1 C6 O1 . -177.3(3)
C5 C4 C7 O4 . 4.0(4)
C3 C4 C7 O4 . -176.4(3)
C5 C4 C7 O3 . -176.7(3)
C3 C4 C7 O3 . 3.0(4)
N3 C9 C10 N2 . 0.3(4)
C4 C5 N1 C1 . 0.4(4)
C4 C5 N1 Co1 . -177.45(19)
C2 C1 N1 C5 . -2.5(4)
C6 C1 N1 C5 . 177.7(2)
C2 C1 N1 Co1 . 175.7(2)
C6 C1 N1 Co1 . -4.0(3)
O1W Co1 N1 C5 2_575 91.7(2)
O1W Co1 N1 C5 . -88.3(2)
O1 Co1 N1 C5 2_575 1.3(2)
O1 Co1 N1 C5 . -178.7(2)
O1W Co1 N1 C1 2_575 -86.3(2)
O1W Co1 N1 C1 . 93.7(2)
O1 Co1 N1 C1 2_575 -176.64(18)
O1 Co1 N1 C1 . 3.36(18)
N3 C8 N2 C10 . 1.2(4)
C9 C10 N2 C8 . -0.9(4)
N2 C8 N3 C9 . -1.0(4)
C10 C9 N3 C8 . 0.4(4)
O2 C6 O1 Co1 . 179.1(2)
C1 C6 O1 Co1 . 0.6(3)
O1W Co1 O1 C6 2_575 89.0(2)
O1W Co1 O1 C6 . -91.0(2)
N1 Co1 O1 C6 . -2.1(2)
N1 Co1 O1 C6 2_575 177.9(2)
